data_4023211
loop_
_publ_author_name
'Romain Ruppert'
'Christophe Jeandon'
'Henry J. Callot'

_publ_section_title
;
 Nonaromatic Corroles: Regioselectivity of Electrophilic Substitution
;
_journal_name_full 'Journal of Organic Chemistry'
_journal_page_first 694
_journal_page_last 700
_journal_paper_doi 10.1021/jo702321h
_journal_volume 73
_journal_year 2008
_chemical_formula_moiety '2(C58 H53 N5 Ni O), 2(C H2 Cl2), O'
_chemical_formula_sum 'C118 H110 Cl4 N10 Ni2 O3'
_chemical_formula_weight 1975.38
_chemical_name_systematic
;
 ?
;
_space_group_IT_number 14
_symmetry_cell_setting monoclinic
_symmetry_space_group_name_Hall '-P 2ybc'
_symmetry_space_group_name_H-M 'P 1 21/c 1'
_atom_sites_solution_hydrogens geom
_atom_sites_solution_primary direct
_atom_sites_solution_secondary difmap
_audit_creation_method SHELXL-97
_cell_angle_alpha 90.00
_cell_angle_beta 90.0230(10)
_cell_angle_gamma 90.00
_cell_formula_units_Z 2
_cell_length_a 17.6420(4)
_cell_length_b 16.1000(4)
_cell_length_c 18.2340(5)
_cell_measurement_reflns_used 12435
_cell_measurement_temperature 173(2)
_cell_measurement_theta_max 27.878
_cell_measurement_theta_min 1.018
_cell_volume 5179.1(2)
_computing_cell_refinement 'Denzo (Nonius B.V., 1998)'
_computing_data_collection 'Collect (Nonius B.V., 1998)'
_computing_data_reduction 'Denzo (Nonius B.V., 1998)'
_computing_molecular_graphics 'PLATON 98 (Spek, 1998)'
_computing_publication_material 'SHELXL-97 (Sheldrick, 1997)'
_computing_structure_refinement 'SHELXL-97 (Sheldrick, 1997)'
_computing_structure_solution 'SHELXS-97 (Sheldrick, 1997)'
_diffrn_ambient_temperature 173(2)
_diffrn_measured_fraction_theta_full 0.998
_diffrn_measured_fraction_theta_max 0.998
_diffrn_measurement_device_type KappaCCD
_diffrn_measurement_method 'phi and omega scans'
_diffrn_radiation_monochromator graphite
_diffrn_radiation_source 'fine-focus sealed tube'
_diffrn_radiation_type MoK\a
_diffrn_radiation_wavelength 0.71073
_diffrn_reflns_av_R_equivalents 0.0462
_diffrn_reflns_av_sigmaI/netI 0.0661
_diffrn_reflns_limit_h_max 23
_diffrn_reflns_limit_h_min -23
_diffrn_reflns_limit_k_max 21
_diffrn_reflns_limit_k_min -20
_diffrn_reflns_limit_l_max 23
_diffrn_reflns_limit_l_min -23
_diffrn_reflns_number 23168
_diffrn_reflns_theta_full 27.88
_diffrn_reflns_theta_max 27.88
_diffrn_reflns_theta_min 1.15
_exptl_absorpt_coefficient_mu 0.524
_exptl_absorpt_correction_type none
_exptl_crystal_colour green
_exptl_crystal_density_diffrn 1.267
_exptl_crystal_density_method 'not measured'
_exptl_crystal_description prism
_exptl_crystal_F_000 2072
_exptl_crystal_size_max 0.18
_exptl_crystal_size_mid 0.16
_exptl_crystal_size_min 0.10
_refine_diff_density_max 1.968
_refine_diff_density_min -1.473
_refine_diff_density_rms 0.141
_refine_ls_extinction_method none
_refine_ls_goodness_of_fit_ref 1.019
_refine_ls_hydrogen_treatment constr
_refine_ls_matrix_type full
_refine_ls_number_parameters 626
_refine_ls_number_reflns 12330
_refine_ls_number_restraints 6
_refine_ls_restrained_S_all 1.021
_refine_ls_R_factor_all 0.1301
_refine_ls_R_factor_gt 0.0852
_refine_ls_shift/su_max 0.000
_refine_ls_shift/su_mean 0.000
_refine_ls_structure_factor_coef Fsqd
_refine_ls_weighting_details 'calc w=1/[\s^2^(Fo^2^)+(0.1350P)^2^+7.4604P] where P=(Fo^2^+2Fc^2^)/3'
_refine_ls_weighting_scheme calc
_refine_ls_wR_factor_gt 0.2253
_refine_ls_wR_factor_ref 0.2539
_reflns_number_gt 8098
_reflns_number_total 12330
_reflns_threshold_expression I>2sigma(I)
_cod_data_source_file jo702321h-File001.cif
_cod_data_source_block callo1
_cod_depositor_comments
;
The following automatic conversions were performed:
'_symmetry_cell_setting' value 'Monoclinic' changed to 'monoclinic'
according to '/home/saulius/struct/CIF-dictionaries/cif_core.dic'
dictionary named 'cif_core.dic' version 2.4.1 from 2010-06-29.

Automatic conversion script
Id: cif_fix_enum 1527 2010-12-29 10:47:43Z saulius 
;
_cod_original_sg_symbol_H-M 'P 21/c'
_cod_database_code 4023211

loop_
_symmetry_equiv_pos_as_xyz
'x, y, z'
'-x, y+1/2, -z+1/2'
'-x, -y, -z'
'x, -y-1/2, z-1/2'

loop_
_atom_site_label
_atom_site_type_symbol
_atom_site_fract_x
_atom_site_fract_y
_atom_site_fract_z
_atom_site_U_iso_or_equiv
_atom_site_adp_type
_atom_site_occupancy
_atom_site_symmetry_multiplicity
_atom_site_calc_flag
_atom_site_refinement_flags
_atom_site_disorder_assembly
_atom_site_disorder_group
C1 C 0.6026(2) 0.1620(2) 0.0454(2) 0.0393(9) Uani 1 1 d . . .
C2 C 0.6177(2) 0.2482(2) 0.0407(2) 0.0422(9) Uani 1 1 d . . .
H2 H 0.6615 0.2737 0.0203 0.051 Uiso 1 1 calc R . .
C3 C 0.5565(2) 0.2876(2) 0.0714(2) 0.0394(9) Uani 1 1 d . . .
C4 C 0.5032(2) 0.2233(2) 0.0953(2) 0.0385(9) Uani 1 1 d . . .
C5 C 0.4352(2) 0.2269(2) 0.1341(2) 0.0373(8) Uani 1 1 d . . .
C6 C 0.3981(2) 0.1547(2) 0.1591(2) 0.0367(8) Uani 1 1 d . . .
C7 C 0.3321(2) 0.1540(3) 0.2036(2) 0.0429(9) Uani 1 1 d . . .
H7 H 0.3056 0.2014 0.2212 0.051 Uiso 1 1 calc R . .
C8 C 0.3135(2) 0.0733(3) 0.2166(2) 0.0424(9) Uani 1 1 d . . .
H8 H 0.2720 0.0538 0.2449 0.051 Uiso 1 1 calc R . .
C9 C 0.3682(2) 0.0235(2) 0.1796(2) 0.0365(8) Uani 1 1 d . . .
C10 C 0.3705(2) -0.0653(2) 0.1765(2) 0.0365(8) Uani 1 1 d . . .
C11 C 0.4278(2) -0.1094(2) 0.1438(2) 0.0357(8) Uani 1 1 d . . .
C12 C 0.4305(2) -0.1978(2) 0.1344(2) 0.0381(9) Uani 1 1 d . . .
H12 H 0.3916 -0.2359 0.1473 0.046 Uiso 1 1 calc R . .
C13 C 0.4981(2) -0.2174(2) 0.1039(2) 0.0364(8) Uani 1 1 d . . .
H13 H 0.5153 -0.2715 0.0918 0.044 Uiso 1 1 calc R . .
C14 C 0.5393(2) -0.1405(2) 0.0932(2) 0.0344(8) Uani 1 1 d . . .
C15 C 0.6154(2) -0.1308(2) 0.0653(2) 0.0360(8) Uani 1 1 d . . .
C16 C 0.6384(2) -0.0513(2) 0.0456(2) 0.0376(9) Uani 1 1 d . . .
C17 C 0.7100(2) -0.0307(2) 0.0123(2) 0.0388(9) Uani 1 1 d . . .
C18 C 0.7089(2) 0.0585(3) 0.0023(2) 0.0417(9) Uani 1 1 d . . .
H18 H 0.7476 0.0918 -0.0189 0.050 Uiso 1 1 calc R . .
C19 C 0.6411(2) 0.0850(2) 0.0295(2) 0.0404(9) Uani 1 1 d . . .
C20 C 0.5925(3) 0.4357(3) 0.0659(3) 0.0495(11) Uani 1 1 d . . .
C21 C 0.5636(3) 0.5193(3) 0.0883(3) 0.0649(14) Uani 1 1 d . . .
H21A H 0.5819 0.5324 0.1377 0.097 Uiso 1 1 calc R . .
H21B H 0.5081 0.5188 0.0881 0.097 Uiso 1 1 calc R . .
H21C H 0.5819 0.5613 0.0537 0.097 Uiso 1 1 calc R . .
C22 C 0.4019(2) 0.3092(2) 0.1530(2) 0.0377(9) Uani 1 1 d . . .
C23 C 0.3648(2) 0.3569(2) 0.1011(2) 0.0427(9) Uani 1 1 d . . .
H23 H 0.3558 0.3347 0.0537 0.051 Uiso 1 1 calc R . .
C24 C 0.3406(3) 0.4369(3) 0.1176(2) 0.0466(10) Uani 1 1 d . . .
H24 H 0.3154 0.4685 0.0809 0.056 Uiso 1 1 calc R . .
C25 C 0.3522(3) 0.4717(2) 0.1863(3) 0.0467(10) Uani 1 1 d . . .
C26 C 0.3885(3) 0.4221(3) 0.2384(2) 0.0501(11) Uani 1 1 d . . .
H26 H 0.3964 0.4436 0.2863 0.060 Uiso 1 1 calc R . .
C27 C 0.4131(3) 0.3430(2) 0.2222(2) 0.0457(10) Uani 1 1 d . . .
H27 H 0.4381 0.3112 0.2589 0.055 Uiso 1 1 calc R . .
C28 C 0.3298(3) 0.5601(3) 0.2073(3) 0.0565(12) Uani 1 1 d . . .
C29 C 0.2764(4) 0.5564(3) 0.2745(3) 0.0817(19) Uani 1 1 d . . .
H29A H 0.2300 0.5263 0.2614 0.123 Uiso 1 1 calc R . .
H29B H 0.2633 0.6130 0.2898 0.123 Uiso 1 1 calc R . .
H29C H 0.3019 0.5277 0.3149 0.123 Uiso 1 1 calc R . .
C30 C 0.4014(4) 0.6095(3) 0.2286(3) 0.0718(16) Uani 1 1 d . . .
H30A H 0.4267 0.5819 0.2698 0.108 Uiso 1 1 calc R . .
H30B H 0.3870 0.6659 0.2430 0.108 Uiso 1 1 calc R . .
H30C H 0.4359 0.6119 0.1866 0.108 Uiso 1 1 calc R . .
C31 C 0.2903(4) 0.6056(3) 0.1456(3) 0.0705(15) Uani 1 1 d . . .
H31A H 0.3249 0.6110 0.1039 0.106 Uiso 1 1 calc R . .
H31B H 0.2752 0.6610 0.1625 0.106 Uiso 1 1 calc R . .
H31C H 0.2452 0.5745 0.1306 0.106 Uiso 1 1 calc R . .
C32 C 0.3067(2) -0.1100(2) 0.2128(2) 0.0369(8) Uani 1 1 d . . .
C33 C 0.2319(2) -0.0963(3) 0.1906(3) 0.0478(10) Uani 1 1 d . . .
H33 H 0.2218 -0.0595 0.1511 0.057 Uiso 1 1 calc R . .
C34 C 0.1725(3) -0.1357(3) 0.2259(3) 0.0599(13) Uani 1 1 d . . .
H34 H 0.1222 -0.1268 0.2090 0.072 Uiso 1 1 calc R . .
C35 C 0.1847(3) -0.1879(3) 0.2855(3) 0.0604(14) Uani 1 1 d . A .
C36 C 0.2599(3) -0.2018(3) 0.3065(3) 0.0496(11) Uani 1 1 d . . .
H36 H 0.2702 -0.2383 0.3462 0.060 Uiso 1 1 calc R . .
C37 C 0.3194(2) -0.1638(2) 0.2708(2) 0.0403(9) Uani 1 1 d . . .
H37 H 0.3699 -0.1746 0.2862 0.048 Uiso 1 1 calc R . .
C38 C 0.1177(3) -0.2296(4) 0.3209(4) 0.109(3) Uani 1 1 d D . .
C39 C 0.0450(7) -0.1837(9) 0.3329(14) 0.110(3) Uani 0.50 1 d PD A 1
H39A H 0.0414 -0.1378 0.2978 0.165 Uiso 0.50 1 calc PR A 1
H39B H 0.0439 -0.1617 0.3830 0.165 Uiso 0.50 1 calc PR A 1
H39C H 0.0022 -0.2217 0.3258 0.165 Uiso 0.50 1 calc PR A 1
C40 C 0.0919(8) -0.3022(8) 0.2693(8) 0.110(3) Uani 0.50 1 d PD A 1
H40A H 0.0423 -0.3227 0.2852 0.165 Uiso 0.50 1 calc PR A 1
H40B H 0.1290 -0.3474 0.2717 0.165 Uiso 0.50 1 calc PR A 1
H40C H 0.0883 -0.2819 0.2188 0.165 Uiso 0.50 1 calc PR A 1
C41 C 0.1404(9) -0.2747(10) 0.3906(8) 0.110(3) Uani 0.50 1 d PD A 1
H41A H 0.1536 -0.2340 0.4285 0.165 Uiso 0.50 1 calc PR A 1
H41B H 0.1843 -0.3103 0.3807 0.165 Uiso 0.50 1 calc PR A 1
H41C H 0.0979 -0.3089 0.4077 0.165 Uiso 0.50 1 calc PR A 1
C39B C 0.0619(8) -0.1605(7) 0.3398(14) 0.110(3) Uani 0.50 1 d PD A 2
H39D H 0.0535 -0.1256 0.2965 0.165 Uiso 0.50 1 calc PR A 2
H39E H 0.0827 -0.1265 0.3796 0.165 Uiso 0.50 1 calc PR A 2
H39F H 0.0137 -0.1849 0.3555 0.165 Uiso 0.50 1 calc PR A 2
C40B C 0.0683(7) -0.2728(10) 0.2600(7) 0.110(3) Uani 0.50 1 d PD A 2
H40D H 0.0342 -0.3132 0.2829 0.165 Uiso 0.50 1 calc PR A 2
H40E H 0.1016 -0.3013 0.2252 0.165 Uiso 0.50 1 calc PR A 2
H40F H 0.0384 -0.2307 0.2341 0.165 Uiso 0.50 1 calc PR A 2
C41B C 0.1322(9) -0.3053(9) 0.3679(10) 0.110(3) Uani 0.50 1 d PD A 2
H41D H 0.0864 -0.3187 0.3959 0.165 Uiso 0.50 1 calc PR A 2
H41E H 0.1740 -0.2939 0.4018 0.165 Uiso 0.50 1 calc PR A 2
H41F H 0.1455 -0.3524 0.3364 0.165 Uiso 0.50 1 calc PR A 2
C42 C 0.6730(2) -0.1946(2) 0.0595(2) 0.0370(8) Uani 1 1 d . . .
C43 C 0.6683(2) -0.2728(2) 0.0933(2) 0.0391(9) Uani 1 1 d . . .
H43 H 0.6237 -0.2863 0.1198 0.047 Uiso 1 1 calc R . .
C44 C 0.7257(2) -0.3307(3) 0.0898(2) 0.0434(10) Uani 1 1 d . . .
H44 H 0.7192 -0.3827 0.1136 0.052 Uiso 1 1 calc R . .
C45 C 0.7937(2) -0.3150(3) 0.0517(2) 0.0435(9) Uani 1 1 d . . .
C46 C 0.8006(2) -0.2382(3) 0.0197(2) 0.0426(9) Uani 1 1 d . . .
H46 H 0.8462 -0.2259 -0.0058 0.051 Uiso 1 1 calc R . .
C47 C 0.7434(2) -0.1759(2) 0.0224(2) 0.0383(9) Uani 1 1 d . . .
C48 C 0.8573(3) -0.3800(3) 0.0506(3) 0.0535(11) Uani 1 1 d . . .
C49 C 0.9262(4) -0.3509(5) 0.0085(5) 0.104(3) Uani 1 1 d . . .
H49A H 0.9511 -0.3058 0.0355 0.156 Uiso 1 1 calc R . .
H49B H 0.9106 -0.3307 -0.0399 0.156 Uiso 1 1 calc R . .
H49C H 0.9617 -0.3972 0.0026 0.156 Uiso 1 1 calc R . .
C50 C 0.8283(4) -0.4586(4) 0.0126(6) 0.110(3) Uani 1 1 d . . .
H50A H 0.8705 -0.4972 0.0052 0.165 Uiso 1 1 calc R . .
H50B H 0.8062 -0.4439 -0.0349 0.165 Uiso 1 1 calc R . .
H50C H 0.7896 -0.4850 0.0434 0.165 Uiso 1 1 calc R . .
C51 C 0.8795(4) -0.4011(5) 0.1286(4) 0.102(3) Uani 1 1 d . . .
H51A H 0.8949 -0.3503 0.1543 0.153 Uiso 1 1 calc R . .
H51B H 0.9218 -0.4405 0.1281 0.153 Uiso 1 1 calc R . .
H51C H 0.8361 -0.4260 0.1539 0.153 Uiso 1 1 calc R . .
C52 C 0.7604(2) -0.0937(3) -0.0041(2) 0.0396(9) Uani 1 1 d . . .
C53 C 0.8298(2) -0.0746(3) -0.0478(2) 0.0410(9) Uani 1 1 d . . .
C54 C 0.8445(2) -0.1191(3) -0.1114(2) 0.0474(10) Uani 1 1 d . . .
H54 H 0.8126 -0.1643 -0.1244 0.057 Uiso 1 1 calc R . .
C55 C 0.9051(3) -0.0986(4) -0.1563(3) 0.0591(13) Uani 1 1 d . . .
H55 H 0.9147 -0.1292 -0.1998 0.071 Uiso 1 1 calc R . .
C56 C 0.9517(3) -0.0325(3) -0.1368(3) 0.0626(14) Uani 1 1 d . . .
H56 H 0.9929 -0.0176 -0.1676 0.075 Uiso 1 1 calc R . .
C57 C 0.9387(3) 0.0112(3) -0.0734(3) 0.0588(13) Uani 1 1 d . . .
H57 H 0.9712 0.0557 -0.0601 0.071 Uiso 1 1 calc R . .
C58 C 0.8777(2) -0.0100(3) -0.0287(3) 0.0460(10) Uani 1 1 d . . .
H58 H 0.8688 0.0202 0.0152 0.055 Uiso 1 1 calc R . .
C59 C 0.8133(3) 0.8425(4) 0.1997(3) 0.0705(15) Uani 1 1 d . . .
H59A H 0.8042 0.7884 0.1755 0.085 Uiso 1 1 calc R . .
H59B H 0.7677 0.8775 0.1923 0.085 Uiso 1 1 calc R . .
N1 N 0.53494(18) 0.14814(19) 0.07807(18) 0.0370(7) Uani 1 1 d . . .
N2 N 0.42016(18) 0.07330(19) 0.14549(18) 0.0350(7) Uani 1 1 d . . .
N3 N 0.49455(18) -0.07594(19) 0.11454(18) 0.0350(7) Uani 1 1 d . . .
N4 N 0.59735(19) 0.0179(2) 0.05337(19) 0.0385(7) Uani 1 1 d . . .
N5 N 0.5434(2) 0.3721(2) 0.0813(2) 0.0457(8) Uani 1 1 d . . .
H5 H 0.4990 0.3861 0.0993 0.055 Uiso 1 1 calc R . .
O1 O 0.6535(2) 0.4246(2) 0.0367(2) 0.0679(10) Uani 1 1 d . . .
O2 O 0.0858(6) -0.0935(13) 0.6515(9) 0.193(8) Uani 0.50 1 d P . .
Cl1 Cl 0.89055(13) 0.89030(16) 0.15995(11) 0.1211(6) Uani 1 1 d . . .
Cl2 Cl 0.82714(13) 0.82677(17) 0.29283(11) 0.1211(6) Uani 1 1 d . . .
Ni1 Ni 0.50798(3) 0.03898(3) 0.09852(3) 0.03460(17) Uani 1 1 d . . .

loop_
_atom_site_aniso_label
_atom_site_aniso_U_11
_atom_site_aniso_U_22
_atom_site_aniso_U_33
_atom_site_aniso_U_23
_atom_site_aniso_U_13
_atom_site_aniso_U_12
C1 0.044(2) 0.032(2) 0.042(2) 0.0061(16) 0.0033(17) -0.0039(16)
C2 0.046(2) 0.033(2) 0.048(2) 0.0037(17) 0.0028(18) -0.0104(17)
C3 0.048(2) 0.0264(18) 0.044(2) 0.0036(16) -0.0004(18) -0.0045(16)
C4 0.048(2) 0.0254(18) 0.041(2) 0.0038(16) -0.0005(17) -0.0032(16)
C5 0.044(2) 0.0275(18) 0.040(2) 0.0010(16) -0.0028(17) -0.0012(16)
C6 0.040(2) 0.0261(18) 0.044(2) -0.0011(16) 0.0007(17) 0.0015(15)
C7 0.044(2) 0.031(2) 0.053(3) -0.0013(18) 0.0056(19) 0.0034(17)
C8 0.041(2) 0.033(2) 0.053(3) 0.0011(18) 0.0125(18) 0.0001(17)
C9 0.0332(19) 0.0312(19) 0.045(2) 0.0003(16) 0.0025(16) -0.0022(15)
C10 0.035(2) 0.0307(18) 0.044(2) 0.0000(16) 0.0005(16) -0.0015(15)
C11 0.037(2) 0.0272(18) 0.043(2) 0.0017(16) 0.0039(16) -0.0057(15)
C12 0.038(2) 0.0303(19) 0.046(2) 0.0007(16) -0.0003(17) -0.0047(16)
C13 0.041(2) 0.0253(17) 0.043(2) -0.0027(16) 0.0025(17) -0.0042(15)
C14 0.039(2) 0.0266(18) 0.037(2) -0.0034(15) 0.0014(16) -0.0019(15)
C15 0.039(2) 0.0312(19) 0.037(2) -0.0030(16) 0.0050(16) -0.0020(15)
C16 0.039(2) 0.035(2) 0.039(2) -0.0003(16) 0.0045(16) 0.0001(16)
C17 0.039(2) 0.035(2) 0.042(2) 0.0023(17) 0.0069(17) -0.0021(16)
C18 0.044(2) 0.038(2) 0.044(2) 0.0046(18) 0.0082(18) -0.0066(17)
C19 0.043(2) 0.032(2) 0.047(2) 0.0048(17) 0.0076(18) -0.0042(16)
C20 0.061(3) 0.032(2) 0.055(3) 0.0067(19) 0.003(2) -0.012(2)
C21 0.077(4) 0.030(2) 0.088(4) 0.004(2) 0.008(3) -0.012(2)
C22 0.042(2) 0.0273(18) 0.044(2) 0.0007(16) 0.0014(17) -0.0041(16)
C23 0.055(2) 0.034(2) 0.040(2) -0.0033(17) -0.0054(18) 0.0011(18)
C24 0.063(3) 0.031(2) 0.046(2) 0.0048(18) -0.003(2) 0.0040(19)
C25 0.062(3) 0.026(2) 0.052(3) 0.0025(17) 0.005(2) -0.0001(18)
C26 0.076(3) 0.032(2) 0.042(2) -0.0011(18) -0.002(2) 0.001(2)
C27 0.066(3) 0.029(2) 0.043(2) 0.0045(17) -0.003(2) 0.0018(19)
C28 0.084(4) 0.029(2) 0.057(3) 0.000(2) 0.006(3) 0.007(2)
C29 0.127(5) 0.039(3) 0.079(4) -0.002(3) 0.038(4) 0.020(3)
C30 0.108(5) 0.033(2) 0.074(4) -0.004(2) -0.005(3) -0.005(3)
C31 0.100(4) 0.033(2) 0.078(4) -0.001(2) -0.010(3) 0.015(3)
C32 0.037(2) 0.0264(18) 0.048(2) 0.0009(16) 0.0045(17) -0.0032(15)
C33 0.038(2) 0.039(2) 0.067(3) 0.010(2) 0.002(2) -0.0023(17)
C34 0.034(2) 0.049(3) 0.097(4) 0.016(3) 0.005(2) 0.0005(19)
C35 0.044(3) 0.038(2) 0.099(4) 0.012(2) 0.029(3) 0.0025(19)
C36 0.058(3) 0.036(2) 0.055(3) 0.0069(19) 0.017(2) 0.0000(19)
C37 0.043(2) 0.0281(19) 0.050(2) -0.0007(17) 0.0045(18) -0.0021(16)
C38 0.061(4) 0.064(4) 0.200(9) 0.043(5) 0.059(5) -0.003(3)
C39 0.064(4) 0.105(6) 0.162(6) 0.056(5) 0.048(4) -0.009(3)
C40 0.064(4) 0.105(6) 0.162(6) 0.056(5) 0.048(4) -0.009(3)
C41 0.064(4) 0.105(6) 0.162(6) 0.056(5) 0.048(4) -0.009(3)
C39B 0.064(4) 0.105(6) 0.162(6) 0.056(5) 0.048(4) -0.009(3)
C40B 0.064(4) 0.105(6) 0.162(6) 0.056(5) 0.048(4) -0.009(3)
C41B 0.064(4) 0.105(6) 0.162(6) 0.056(5) 0.048(4) -0.009(3)
C42 0.038(2) 0.035(2) 0.038(2) -0.0038(16) 0.0019(16) -0.0025(16)
C43 0.038(2) 0.035(2) 0.045(2) 0.0010(17) 0.0035(17) -0.0018(16)
C44 0.046(2) 0.034(2) 0.051(3) 0.0035(18) 0.0016(19) -0.0008(17)
C45 0.041(2) 0.040(2) 0.049(2) 0.0010(19) 0.0028(18) 0.0050(18)
C46 0.036(2) 0.044(2) 0.048(2) 0.0025(18) 0.0062(17) 0.0035(17)
C47 0.040(2) 0.035(2) 0.041(2) 0.0011(16) 0.0030(17) 0.0014(16)
C48 0.046(3) 0.047(3) 0.067(3) 0.010(2) 0.005(2) 0.012(2)
C49 0.071(4) 0.091(5) 0.150(7) 0.043(5) 0.043(4) 0.038(4)
C50 0.075(4) 0.066(4) 0.189(9) -0.032(5) 0.001(5) 0.026(3)
C51 0.089(5) 0.130(6) 0.088(5) 0.027(4) 0.009(4) 0.057(5)
C52 0.038(2) 0.039(2) 0.041(2) -0.0002(17) 0.0039(17) -0.0039(17)
C53 0.036(2) 0.045(2) 0.042(2) 0.0096(18) 0.0041(17) 0.0001(17)
C54 0.040(2) 0.052(3) 0.051(3) 0.008(2) 0.0048(18) 0.0030(19)
C55 0.048(3) 0.076(3) 0.053(3) 0.009(3) 0.013(2) 0.012(2)
C56 0.043(3) 0.077(4) 0.067(3) 0.025(3) 0.016(2) -0.001(2)
C57 0.041(3) 0.061(3) 0.074(4) 0.016(3) 0.001(2) -0.007(2)
C58 0.040(2) 0.048(2) 0.050(3) 0.010(2) 0.0016(18) -0.0039(19)
C59 0.075(4) 0.061(3) 0.075(4) 0.008(3) -0.004(3) -0.017(3)
N1 0.0402(18) 0.0244(15) 0.0463(19) 0.0015(13) 0.0057(14) -0.0031(13)
N2 0.0350(17) 0.0266(15) 0.0435(19) 0.0002(13) 0.0048(14) -0.0018(13)
N3 0.0345(17) 0.0274(16) 0.0430(18) 0.0010(13) 0.0052(13) -0.0023(13)
N4 0.0397(18) 0.0283(16) 0.047(2) 0.0031(14) 0.0092(14) -0.0021(13)
N5 0.052(2) 0.0272(17) 0.058(2) 0.0021(15) 0.0051(17) -0.0057(15)
O1 0.075(2) 0.0427(19) 0.087(3) 0.0092(18) 0.023(2) -0.0146(17)
O2 0.060(7) 0.32(2) 0.195(15) 0.059(15) -0.042(8) -0.013(10)
Cl1 0.1222(11) 0.1598(15) 0.0813(9) 0.0193(9) 0.0032(8) -0.0718(11)
Cl2 0.1222(11) 0.1598(15) 0.0813(9) 0.0193(9) 0.0032(8) -0.0718(11)
Ni1 0.0362(3) 0.0239(2) 0.0437(3) 0.0012(2) 0.0065(2) -0.00282(19)

loop_
_atom_type_symbol
_atom_type_description
_atom_type_scat_dispersion_real
_atom_type_scat_dispersion_imag
_atom_type_scat_source
C C 0.0033 0.0016 'International Tables Vol C Tables 4.2.6.8 and 6.1.1.4'
H H 0.0000 0.0000 'International Tables Vol C Tables 4.2.6.8 and 6.1.1.4'
N N 0.0061 0.0033 'International Tables Vol C Tables 4.2.6.8 and 6.1.1.4'
O O 0.0106 0.0060 'International Tables Vol C Tables 4.2.6.8 and 6.1.1.4'
Cl Cl 0.1484 0.1585 'International Tables Vol C Tables 4.2.6.8 and 6.1.1.4'
Ni Ni 0.3393 1.1124 'International Tables Vol C Tables 4.2.6.8 and 6.1.1.4'

loop_
_geom_angle_atom_site_label_1
_geom_angle_atom_site_label_2
_geom_angle_atom_site_label_3
_geom_angle
_geom_angle_site_symmetry_1
_geom_angle_site_symmetry_3
_geom_angle_publ_flag
N1 C1 C2 110.8(4) . . ?
N1 C1 C19 111.2(3) . . ?
C2 C1 C19 137.9(4) . . ?
C3 C2 C1 106.3(4) . . ?
C3 C2 H2 126.9 . . ?
C1 C2 H2 126.9 . . ?
C2 C3 N5 129.4(4) . . ?
C2 C3 C4 107.5(3) . . ?
N5 C3 C4 123.2(4) . . ?
N1 C4 C5 120.3(3) . . ?
N1 C4 C3 107.1(3) . . ?
C5 C4 C3 132.4(4) . . ?
C4 C5 C6 122.0(4) . . ?
C4 C5 C22 119.5(3) . . ?
C6 C5 C22 118.4(3) . . ?
N2 C6 C5 126.1(3) . . ?
N2 C6 C7 108.9(3) . . ?
C5 C6 C7 124.9(4) . . ?
C8 C7 C6 107.7(4) . . ?
C8 C7 H7 126.1 . . ?
C6 C7 H7 126.1 . . ?
C7 C8 C9 107.0(4) . . ?
C7 C8 H8 126.5 . . ?
C9 C8 H8 126.5 . . ?
N2 C9 C8 109.9(3) . . ?
N2 C9 C10 123.2(3) . . ?
C8 C9 C10 126.8(4) . . ?
C11 C10 C9 123.7(4) . . ?
C11 C10 C32 120.0(3) . . ?
C9 C10 C32 116.3(3) . . ?
C10 C11 N3 125.9(3) . . ?
C10 C11 C12 126.2(4) . . ?
N3 C11 C12 107.9(3) . . ?
C13 C12 C11 108.0(3) . . ?
C13 C12 H12 126.0 . . ?
C11 C12 H12 126.0 . . ?
C12 C13 C14 107.4(3) . . ?
C12 C13 H13 126.3 . . ?
C14 C13 H13 126.3 . . ?
N3 C14 C15 123.8(3) . . ?
N3 C14 C13 108.8(3) . . ?
C15 C14 C13 127.4(3) . . ?
C16 C15 C14 117.6(3) . . ?
C16 C15 C42 115.4(3) . . ?
C14 C15 C42 126.9(3) . . ?
N4 C16 C15 125.6(4) . . ?
N4 C16 C17 109.1(3) . . ?
C15 C16 C17 125.3(4) . . ?
C52 C17 C16 119.1(4) . . ?
C52 C17 C18 135.2(4) . . ?
C16 C17 C18 105.6(3) . . ?
C19 C18 C17 106.1(3) . . ?
C19 C18 H18 127.0 . . ?
C17 C18 H18 127.0 . . ?
C18 C19 N4 110.8(3) . . ?
C18 C19 C1 139.0(4) . . ?
N4 C19 C1 110.0(3) . . ?
O1 C20 N5 122.7(4) . . ?
O1 C20 C21 123.6(4) . . ?
N5 C20 C21 113.6(4) . . ?
C20 C21 H21A 109.5 . . ?
C20 C21 H21B 109.5 . . ?
H21A C21 H21B 109.5 . . ?
C20 C21 H21C 109.5 . . ?
H21A C21 H21C 109.5 . . ?
H21B C21 H21C 109.5 . . ?
C23 C22 C27 118.1(4) . . ?
C23 C22 C5 121.6(4) . . ?
C27 C22 C5 120.2(4) . . ?
C22 C23 C24 120.9(4) . . ?
C22 C23 H23 119.6 . . ?
C24 C23 H23 119.6 . . ?
C25 C24 C23 121.5(4) . . ?
C25 C24 H24 119.2 . . ?
C23 C24 H24 119.2 . . ?
C24 C25 C26 116.9(4) . . ?
C24 C25 C28 124.4(4) . . ?
C26 C25 C28 118.7(4) . . ?
C27 C26 C25 121.9(4) . . ?
C27 C26 H26 119.1 . . ?
C25 C26 H26 119.1 . . ?
C26 C27 C22 120.8(4) . . ?
C26 C27 H27 119.6 . . ?
C22 C27 H27 119.6 . . ?
C31 C28 C25 112.6(4) . . ?
C31 C28 C30 108.3(4) . . ?
C25 C28 C30 109.4(4) . . ?
C31 C28 C29 109.0(5) . . ?
C25 C28 C29 108.8(4) . . ?
C30 C28 C29 108.6(5) . . ?
C28 C29 H29A 109.5 . . ?
C28 C29 H29B 109.5 . . ?
H29A C29 H29B 109.5 . . ?
C28 C29 H29C 109.5 . . ?
H29A C29 H29C 109.5 . . ?
H29B C29 H29C 109.5 . . ?
C28 C30 H30A 109.5 . . ?
C28 C30 H30B 109.5 . . ?
H30A C30 H30B 109.5 . . ?
C28 C30 H30C 109.5 . . ?
H30A C30 H30C 109.5 . . ?
H30B C30 H30C 109.5 . . ?
C28 C31 H31A 109.5 . . ?
C28 C31 H31B 109.5 . . ?
H31A C31 H31B 109.5 . . ?
C28 C31 H31C 109.5 . . ?
H31A C31 H31C 109.5 . . ?
H31B C31 H31C 109.5 . . ?
C37 C32 C33 118.2(4) . . ?
C37 C32 C10 121.2(4) . . ?
C33 C32 C10 120.5(4) . . ?
C34 C33 C32 120.6(4) . . ?
C34 C33 H33 119.7 . . ?
C32 C33 H33 119.7 . . ?
C33 C34 C35 121.6(4) . . ?
C33 C34 H34 119.2 . . ?
C35 C34 H34 119.2 . . ?
C34 C35 C36 117.2(4) . . ?
C34 C35 C38 119.0(5) . . ?
C36 C35 C38 123.8(5) . . ?
C37 C36 C35 121.5(4) . . ?
C37 C36 H36 119.3 . . ?
C35 C36 H36 119.3 . . ?
C36 C37 C32 121.0(4) . . ?
C36 C37 H37 119.5 . . ?
C32 C37 H37 119.5 . . ?
C39 C38 C35 121.1(6) . . ?
C39 C38 C41B 117.4(10) . . ?
C35 C38 C41B 118.1(7) . . ?
C39 C38 C41 109.8(12) . . ?
C35 C38 C41 111.5(8) . . ?
C35 C38 C39B 106.2(6) . . ?
C41B C38 C39B 124.7(11) . . ?
C41 C38 C39B 109.3(13) . . ?
C39 C38 C40 102.0(11) . . ?
C35 C38 C40 107.6(7) . . ?
C41B C38 C40 77.7(10) . . ?
C41 C38 C40 102.8(10) . . ?
C39B C38 C40 119.5(12) . . ?
C39 C38 C40B 81.2(12) . . ?
C35 C38 C40B 109.2(7) . . ?
C41B C38 C40B 97.8(10) . . ?
C41 C38 C40B 121.7(10) . . ?
C39B C38 C40B 97.1(12) . . ?
C38 C39 H39A 109.5 . . ?
C38 C39 H39B 109.5 . . ?
C38 C39 H39C 109.5 . . ?
C38 C40 H40A 109.5 . . ?
C38 C40 H40B 109.5 . . ?
C38 C40 H40C 109.5 . . ?
C38 C41 H41A 109.5 . . ?
C38 C41 H41B 109.5 . . ?
C38 C41 H41C 109.5 . . ?
C38 C39B H39D 109.5 . . ?
C38 C39B H39E 109.5 . . ?
H39D C39B H39E 109.5 . . ?
C38 C39B H39F 109.5 . . ?
H39D C39B H39F 109.5 . . ?
H39E C39B H39F 109.5 . . ?
C38 C40B H40D 109.5 . . ?
C38 C40B H40E 109.5 . . ?
H40D C40B H40E 109.5 . . ?
C38 C40B H40F 109.5 . . ?
H40D C40B H40F 109.5 . . ?
H40E C40B H40F 109.5 . . ?
C38 C41B H41D 109.5 . . ?
C38 C41B H41E 109.5 . . ?
H41D C41B H41E 109.5 . . ?
C38 C41B H41F 109.5 . . ?
H41D C41B H41F 109.5 . . ?
H41E C41B H41F 109.5 . . ?
C43 C42 C47 116.3(3) . . ?
C43 C42 C15 124.2(3) . . ?
C47 C42 C15 119.3(3) . . ?
C44 C43 C42 122.9(4) . . ?
C44 C43 H43 118.6 . . ?
C42 C43 H43 118.6 . . ?
C43 C44 C45 121.8(4) . . ?
C43 C44 H44 119.1 . . ?
C45 C44 H44 119.1 . . ?
C46 C45 C44 116.5(4) . . ?
C46 C45 C48 122.9(4) . . ?
C44 C45 C48 120.5(4) . . ?
C45 C46 C47 123.9(4) . . ?
C45 C46 H46 118.1 . . ?
C47 C46 H46 118.1 . . ?
C46 C47 C52 119.3(4) . . ?
C46 C47 C42 118.5(4) . . ?
C52 C47 C42 121.8(4) . . ?
C49 C48 C51 109.8(5) . . ?
C49 C48 C50 107.2(6) . . ?
C51 C48 C50 109.0(6) . . ?
C49 C48 C45 112.6(4) . . ?
C51 C48 C45 109.2(4) . . ?
C50 C48 C45 109.0(4) . . ?
C48 C49 H49A 109.5 . . ?
C48 C49 H49B 109.5 . . ?
H49A C49 H49B 109.5 . . ?
C48 C49 H49C 109.5 . . ?
H49A C49 H49C 109.5 . . ?
H49B C49 H49C 109.5 . . ?
C48 C50 H50A 109.5 . . ?
C48 C50 H50B 109.5 . . ?
H50A C50 H50B 109.5 . . ?
C48 C50 H50C 109.5 . . ?
H50A C50 H50C 109.5 . . ?
H50B C50 H50C 109.5 . . ?
C48 C51 H51A 109.5 . . ?
C48 C51 H51B 109.5 . . ?
H51A C51 H51B 109.5 . . ?
C48 C51 H51C 109.5 . . ?
H51A C51 H51C 109.5 . . ?
H51B C51 H51C 109.5 . . ?
C17 C52 C47 117.9(4) . . ?
C17 C52 C53 119.5(4) . . ?
C47 C52 C53 122.6(4) . . ?
C58 C53 C54 118.9(4) . . ?
C58 C53 C52 121.4(4) . . ?
C54 C53 C52 119.6(4) . . ?
C55 C54 C53 121.0(5) . . ?
C55 C54 H54 119.5 . . ?
C53 C54 H54 119.5 . . ?
C54 C55 C56 119.2(5) . . ?
C54 C55 H55 120.4 . . ?
C56 C55 H55 120.4 . . ?
C57 C56 C55 120.6(4) . . ?
C57 C56 H56 119.7 . . ?
C55 C56 H56 119.7 . . ?
C56 C57 C58 119.8(5) . . ?
C56 C57 H57 120.1 . . ?
C58 C57 H57 120.1 . . ?
C53 C58 C57 120.6(5) . . ?
C53 C58 H58 119.7 . . ?
C57 C58 H58 119.7 . . ?
Cl1 C59 Cl2 111.4(3) . . ?
Cl1 C59 H59A 109.3 . . ?
Cl2 C59 H59A 109.3 . . ?
Cl1 C59 H59B 109.3 . . ?
Cl2 C59 H59B 109.3 . . ?
H59A C59 H59B 108.0 . . ?
C1 N1 C4 108.4(3) . . ?
C1 N1 Ni1 118.0(3) . . ?
C4 N1 Ni1 133.2(3) . . ?
C9 N2 C6 106.5(3) . . ?
C9 N2 Ni1 126.6(3) . . ?
C6 N2 Ni1 126.7(3) . . ?
C14 N3 C11 107.6(3) . . ?
C14 N3 Ni1 129.1(3) . . ?
C11 N3 Ni1 122.8(3) . . ?
C16 N4 C19 108.2(3) . . ?
C16 N4 Ni1 132.6(3) . . ?
C19 N4 Ni1 118.5(3) . . ?
C20 N5 C3 126.9(4) . . ?
C20 N5 H5 116.6 . . ?
C3 N5 H5 116.6 . . ?
N4 Ni1 N2 173.36(14) . . ?
N4 Ni1 N1 82.15(14) . . ?
N2 Ni1 N1 91.42(14) . . ?
N4 Ni1 N3 89.75(14) . . ?
N2 Ni1 N3 96.63(13) . . ?
N1 Ni1 N3 171.83(14) . . ?

loop_
_geom_bond_atom_site_label_1
_geom_bond_atom_site_label_2
_geom_bond_distance
_geom_bond_site_symmetry_2
_geom_bond_publ_flag
C1 N1 1.353(5) . ?
C1 C2 1.416(5) . ?
C1 C19 1.443(6) . ?
C2 C3 1.373(6) . ?
C2 H2 0.9500 . ?
C3 N5 1.391(5) . ?
C3 C4 1.465(5) . ?
C4 N1 1.370(5) . ?
C4 C5 1.395(6) . ?
C5 C6 1.408(5) . ?
C5 C22 1.490(5) . ?
C6 N2 1.390(5) . ?
C6 C7 1.420(6) . ?
C7 C8 1.362(6) . ?
C7 H7 0.9500 . ?
C8 C9 1.424(6) . ?
C8 H8 0.9500 . ?
C9 N2 1.367(5) . ?
C9 C10 1.432(5) . ?
C10 C11 1.372(5) . ?
C10 C32 1.491(5) . ?
C11 N3 1.401(5) . ?
C11 C12 1.434(5) . ?
C12 C13 1.353(5) . ?
C12 H12 0.9500 . ?
C13 C14 1.449(5) . ?
C13 H13 0.9500 . ?
C14 N3 1.362(5) . ?
C14 C15 1.443(5) . ?
C15 C16 1.389(5) . ?
C15 C42 1.450(5) . ?
C16 N4 1.336(5) . ?
C16 C17 1.441(5) . ?
C17 C52 1.381(6) . ?
C17 C18 1.448(5) . ?
C18 C19 1.363(6) . ?
C18 H18 0.9500 . ?
C19 N4 1.398(5) . ?
C20 O1 1.214(6) . ?
C20 N5 1.370(5) . ?
C20 C21 1.497(7) . ?
C21 H21A 0.9800 . ?
C21 H21B 0.9800 . ?
C21 H21C 0.9800 . ?
C22 C23 1.382(6) . ?
C22 C27 1.389(6) . ?
C23 C24 1.390(6) . ?
C23 H23 0.9500 . ?
C24 C25 1.387(6) . ?
C24 H24 0.9500 . ?
C25 C26 1.395(6) . ?
C25 C28 1.526(6) . ?
C26 C27 1.378(6) . ?
C26 H26 0.9500 . ?
C27 H27 0.9500 . ?
C28 C31 1.513(7) . ?
C28 C30 1.542(8) . ?
C28 C29 1.547(7) . ?
C29 H29A 0.9800 . ?
C29 H29B 0.9800 . ?
C29 H29C 0.9800 . ?
C30 H30A 0.9800 . ?
C30 H30B 0.9800 . ?
C30 H30C 0.9800 . ?
C31 H31A 0.9800 . ?
C31 H31B 0.9800 . ?
C31 H31C 0.9800 . ?
C32 C37 1.384(6) . ?
C32 C33 1.398(6) . ?
C33 C34 1.384(6) . ?
C33 H33 0.9500 . ?
C34 C35 1.391(7) . ?
C34 H34 0.9500 . ?
C35 C36 1.399(7) . ?
C35 C38 1.504(7) . ?
C36 C37 1.380(6) . ?
C36 H36 0.9500 . ?
C37 H37 0.9500 . ?
C38 C39 1.495(9) . ?
C38 C41B 1.512(9) . ?
C38 C41 1.517(9) . ?
C38 C39B 1.525(9) . ?
C38 C40 1.568(9) . ?
C38 C40B 1.573(9) . ?
C39 H39A 0.9800 . ?
C39 H39B 0.9800 . ?
C39 H39C 0.9800 . ?
C40 H40A 0.9800 . ?
C40 H40B 0.9800 . ?
C40 H40C 0.9800 . ?
C41 H41A 0.9800 . ?
C41 H41B 0.9800 . ?
C41 H41C 0.9800 . ?
C39B H39D 0.9800 . ?
C39B H39E 0.9800 . ?
C39B H39F 0.9800 . ?
C40B H40D 0.9800 . ?
C40B H40E 0.9800 . ?
C40B H40F 0.9800 . ?
C41B H41D 0.9800 . ?
C41B H41E 0.9800 . ?
C41B H41F 0.9800 . ?
C42 C43 1.403(5) . ?
C42 C47 1.446(5) . ?
C43 C44 1.378(6) . ?
C43 H43 0.9500 . ?
C44 C45 1.409(6) . ?
C44 H44 0.9500 . ?
C45 C46 1.373(6) . ?
C45 C48 1.534(6) . ?
C46 C47 1.422(6) . ?
C46 H46 0.9500 . ?
C47 C52 1.440(6) . ?
C48 C49 1.513(7) . ?
C48 C51 1.514(8) . ?
C48 C50 1.531(8) . ?
C49 H49A 0.9800 . ?
C49 H49B 0.9800 . ?
C49 H49C 0.9800 . ?
C50 H50A 0.9800 . ?
C50 H50B 0.9800 . ?
C50 H50C 0.9800 . ?
C51 H51A 0.9800 . ?
C51 H51B 0.9800 . ?
C51 H51C 0.9800 . ?
C52 C53 1.492(5) . ?
C53 C58 1.385(6) . ?
C53 C54 1.387(6) . ?
C54 C55 1.387(6) . ?
C54 H54 0.9500 . ?
C55 C56 1.390(8) . ?
C55 H55 0.9500 . ?
C56 C57 1.372(8) . ?
C56 H56 0.9500 . ?
C57 C58 1.393(6) . ?
C57 H57 0.9500 . ?
C58 H58 0.9500 . ?
C59 Cl1 1.726(6) . ?
C59 Cl2 1.734(6) . ?
C59 H59A 0.9900 . ?
C59 H59B 0.9900 . ?
N1 Ni1 1.859(3) . ?
N2 Ni1 1.855(3) . ?
N3 Ni1 1.888(3) . ?
N4 Ni1 1.811(3) . ?
N5 H5 0.8800 . ?

loop_
_geom_torsion_atom_site_label_1
_geom_torsion_atom_site_label_2
_geom_torsion_atom_site_label_3
_geom_torsion_atom_site_label_4
_geom_torsion
_geom_torsion_site_symmetry_1
_geom_torsion_site_symmetry_2
_geom_torsion_site_symmetry_3
_geom_torsion_site_symmetry_4
_geom_torsion_publ_flag
N1 C1 C2 C3 -0.3(5) . . . . ?
C19 C1 C2 C3 -175.2(5) . . . . ?
C1 C2 C3 N5 179.1(4) . . . . ?
C1 C2 C3 C4 0.1(5) . . . . ?
C2 C3 C4 N1 0.2(5) . . . . ?
N5 C3 C4 N1 -178.9(4) . . . . ?
C2 C3 C4 C5 174.7(4) . . . . ?
N5 C3 C4 C5 -4.4(7) . . . . ?
N1 C4 C5 C6 2.2(6) . . . . ?
C3 C4 C5 C6 -171.8(4) . . . . ?
N1 C4 C5 C22 179.5(4) . . . . ?
C3 C4 C5 C22 5.5(7) . . . . ?
C4 C5 C6 N2 -4.0(6) . . . . ?
C22 C5 C6 N2 178.7(4) . . . . ?
C4 C5 C6 C7 174.8(4) . . . . ?
C22 C5 C6 C7 -2.5(6) . . . . ?
N2 C6 C7 C8 -0.6(5) . . . . ?
C5 C6 C7 C8 -179.6(4) . . . . ?
C6 C7 C8 C9 -0.2(5) . . . . ?
C7 C8 C9 N2 1.0(5) . . . . ?
C7 C8 C9 C10 -178.6(4) . . . . ?
N2 C9 C10 C11 4.9(6) . . . . ?
C8 C9 C10 C11 -175.5(4) . . . . ?
N2 C9 C10 C32 -176.3(4) . . . . ?
C8 C9 C10 C32 3.3(6) . . . . ?
C9 C10 C11 N3 5.7(7) . . . . ?
C32 C10 C11 N3 -173.0(4) . . . . ?
C9 C10 C11 C12 -175.2(4) . . . . ?
C32 C10 C11 C12 6.1(6) . . . . ?
C10 C11 C12 C13 -176.3(4) . . . . ?
N3 C11 C12 C13 2.9(5) . . . . ?
C11 C12 C13 C14 -0.3(5) . . . . ?
C12 C13 C14 N3 -2.6(5) . . . . ?
C12 C13 C14 C15 177.1(4) . . . . ?
N3 C14 C15 C16 -13.2(6) . . . . ?
C13 C14 C15 C16 167.2(4) . . . . ?
N3 C14 C15 C42 162.8(4) . . . . ?
C13 C14 C15 C42 -16.8(7) . . . . ?
C14 C15 C16 N4 3.3(6) . . . . ?
C42 C15 C16 N4 -173.1(4) . . . . ?
C14 C15 C16 C17 -175.6(4) . . . . ?
C42 C15 C16 C17 7.9(6) . . . . ?
N4 C16 C17 C52 -177.0(4) . . . . ?
C15 C16 C17 C52 2.1(6) . . . . ?
N4 C16 C17 C18 1.3(5) . . . . ?
C15 C16 C17 C18 -179.6(4) . . . . ?
C52 C17 C18 C19 178.7(5) . . . . ?
C16 C17 C18 C19 0.8(5) . . . . ?
C17 C18 C19 N4 -2.5(5) . . . . ?
C17 C18 C19 C1 172.2(5) . . . . ?
N1 C1 C19 C18 -175.5(5) . . . . ?
C2 C1 C19 C18 -0.6(10) . . . . ?
N1 C1 C19 N4 -0.7(5) . . . . ?
C2 C1 C19 N4 174.2(5) . . . . ?
C4 C5 C22 C23 76.4(5) . . . . ?
C6 C5 C22 C23 -106.2(5) . . . . ?
C4 C5 C22 C27 -98.2(5) . . . . ?
C6 C5 C22 C27 79.1(5) . . . . ?
C27 C22 C23 C24 1.0(6) . . . . ?
C5 C22 C23 C24 -173.7(4) . . . . ?
C22 C23 C24 C25 -0.3(7) . . . . ?
C23 C24 C25 C26 -0.8(7) . . . . ?
C23 C24 C25 C28 177.6(5) . . . . ?
C24 C25 C26 C27 1.3(7) . . . . ?
C28 C25 C26 C27 -177.3(4) . . . . ?
C25 C26 C27 C22 -0.6(7) . . . . ?
C23 C22 C27 C26 -0.6(6) . . . . ?
C5 C22 C27 C26 174.3(4) . . . . ?
C24 C25 C28 C31 2.2(7) . . . . ?
C26 C25 C28 C31 -179.4(5) . . . . ?
C24 C25 C28 C30 -118.3(5) . . . . ?
C26 C25 C28 C30 60.1(6) . . . . ?
C24 C25 C28 C29 123.2(6) . . . . ?
C26 C25 C28 C29 -58.3(6) . . . . ?
C11 C10 C32 C37 60.0(6) . . . . ?
C9 C10 C32 C37 -118.8(4) . . . . ?
C11 C10 C32 C33 -122.3(4) . . . . ?
C9 C10 C32 C33 58.9(5) . . . . ?
C37 C32 C33 C34 -0.1(7) . . . . ?
C10 C32 C33 C34 -177.9(4) . . . . ?
C32 C33 C34 C35 2.0(8) . . . . ?
C33 C34 C35 C36 -2.6(8) . . . . ?
C33 C34 C35 C38 -179.4(5) . . . . ?
C34 C35 C36 C37 1.5(7) . . . . ?
C38 C35 C36 C37 178.2(5) . . . . ?
C35 C36 C37 C32 0.3(7) . . . . ?
C33 C32 C37 C36 -1.0(6) . . . . ?
C10 C32 C37 C36 176.8(4) . . . . ?
C34 C35 C38 C39 -40.9(15) . . . . ?
C36 C35 C38 C39 142.5(13) . . . . ?
C34 C35 C38 C41B 160.7(11) . . . . ?
C36 C35 C38 C41B -15.9(13) . . . . ?
C34 C35 C38 C41 -172.5(9) . . . . ?
C36 C35 C38 C41 11.0(11) . . . . ?
C34 C35 C38 C39B -53.5(13) . . . . ?
C36 C35 C38 C39B 129.9(12) . . . . ?
C34 C35 C38 C40 75.5(9) . . . . ?
C36 C35 C38 C40 -101.1(9) . . . . ?
C34 C35 C38 C40B 50.2(9) . . . . ?
C36 C35 C38 C40B -126.3(8) . . . . ?
C16 C15 C42 C43 163.2(4) . . . . ?
C14 C15 C42 C43 -12.9(6) . . . . ?
C16 C15 C42 C47 -10.9(5) . . . . ?
C14 C15 C42 C47 173.0(4) . . . . ?
C47 C42 C43 C44 -2.5(6) . . . . ?
C15 C42 C43 C44 -176.7(4) . . . . ?
C42 C43 C44 C45 0.3(7) . . . . ?
C43 C44 C45 C46 1.4(6) . . . . ?
C43 C44 C45 C48 178.3(4) . . . . ?
C44 C45 C46 C47 -0.7(7) . . . . ?
C48 C45 C46 C47 -177.6(4) . . . . ?
C45 C46 C47 C52 171.5(4) . . . . ?
C45 C46 C47 C42 -1.5(7) . . . . ?
C43 C42 C47 C46 3.0(6) . . . . ?
C15 C42 C47 C46 177.6(4) . . . . ?
C43 C42 C47 C52 -169.8(4) . . . . ?
C15 C42 C47 C52 4.7(6) . . . . ?
C46 C45 C48 C49 -2.0(7) . . . . ?
C44 C45 C48 C49 -178.7(5) . . . . ?
C46 C45 C48 C51 120.3(6) . . . . ?
C44 C45 C48 C51 -56.4(6) . . . . ?
C46 C45 C48 C50 -120.7(6) . . . . ?
C44 C45 C48 C50 62.5(7) . . . . ?
C16 C17 C52 C47 -8.7(6) . . . . ?
C18 C17 C52 C47 173.5(5) . . . . ?
C16 C17 C52 C53 171.5(4) . . . . ?
C18 C17 C52 C53 -6.2(8) . . . . ?
C46 C47 C52 C17 -167.4(4) . . . . ?
C42 C47 C52 C17 5.4(6) . . . . ?
C46 C47 C52 C53 12.4(6) . . . . ?
C42 C47 C52 C53 -174.8(4) . . . . ?
C17 C52 C53 C58 50.8(6) . . . . ?
C47 C52 C53 C58 -129.0(5) . . . . ?
C17 C52 C53 C54 -125.3(5) . . . . ?
C47 C52 C53 C54 54.9(6) . . . . ?
C58 C53 C54 C55 -1.4(7) . . . . ?
C52 C53 C54 C55 174.8(4) . . . . ?
C53 C54 C55 C56 0.2(7) . . . . ?
C54 C55 C56 C57 0.9(8) . . . . ?
C55 C56 C57 C58 -0.9(8) . . . . ?
C54 C53 C58 C57 1.4(7) . . . . ?
C52 C53 C58 C57 -174.8(4) . . . . ?
C56 C57 C58 C53 -0.2(7) . . . . ?
C2 C1 N1 C4 0.4(5) . . . . ?
C19 C1 N1 C4 176.8(3) . . . . ?
C2 C1 N1 Ni1 -173.9(3) . . . . ?
C19 C1 N1 Ni1 2.4(5) . . . . ?
C5 C4 N1 C1 -175.7(4) . . . . ?
C3 C4 N1 C1 -0.3(4) . . . . ?
C5 C4 N1 Ni1 -2.5(6) . . . . ?
C3 C4 N1 Ni1 172.8(3) . . . . ?
C8 C9 N2 C6 -1.3(5) . . . . ?
C10 C9 N2 C6 178.3(4) . . . . ?
C8 C9 N2 Ni1 173.1(3) . . . . ?
C10 C9 N2 Ni1 -7.3(6) . . . . ?
C5 C6 N2 C9 -179.8(4) . . . . ?
C7 C6 N2 C9 1.2(4) . . . . ?
C5 C6 N2 Ni1 5.8(6) . . . . ?
C7 C6 N2 Ni1 -173.2(3) . . . . ?
C15 C14 N3 C11 -175.3(4) . . . . ?
C13 C14 N3 C11 4.4(4) . . . . ?
C15 C14 N3 Ni1 12.7(6) . . . . ?
C13 C14 N3 Ni1 -167.7(3) . . . . ?
C10 C11 N3 C14 174.7(4) . . . . ?
C12 C11 N3 C14 -4.5(4) . . . . ?
C10 C11 N3 Ni1 -12.6(6) . . . . ?
C12 C11 N3 Ni1 168.2(3) . . . . ?
C15 C16 N4 C19 178.0(4) . . . . ?
C17 C16 N4 C19 -2.9(5) . . . . ?
C15 C16 N4 Ni1 8.1(7) . . . . ?
C17 C16 N4 Ni1 -172.8(3) . . . . ?
C18 C19 N4 C16 3.5(5) . . . . ?
C1 C19 N4 C16 -172.9(4) . . . . ?
C18 C19 N4 Ni1 175.0(3) . . . . ?
C1 C19 N4 Ni1 -1.3(5) . . . . ?
O1 C20 N5 C3 4.7(8) . . . . ?
C21 C20 N5 C3 -175.4(4) . . . . ?
C2 C3 N5 C20 -4.3(8) . . . . ?
C4 C3 N5 C20 174.5(4) . . . . ?
C16 N4 Ni1 N1 171.2(4) . . . . ?
C19 N4 Ni1 N1 2.1(3) . . . . ?
C16 N4 Ni1 N3 -7.7(4) . . . . ?
C19 N4 Ni1 N3 -176.8(3) . . . . ?
C9 N2 Ni1 N1 -177.7(3) . . . . ?
C6 N2 Ni1 N1 -4.4(3) . . . . ?
C9 N2 Ni1 N3 0.9(3) . . . . ?
C6 N2 Ni1 N3 174.3(3) . . . . ?
C1 N1 Ni1 N4 -2.5(3) . . . . ?
C4 N1 Ni1 N4 -175.2(4) . . . . ?
C1 N1 Ni1 N2 175.8(3) . . . . ?
C4 N1 Ni1 N2 3.1(4) . . . . ?
C14 N3 Ni1 N4 -2.5(4) . . . . ?
C11 N3 Ni1 N4 -173.5(3) . . . . ?
C14 N3 Ni1 N2 179.3(3) . . . . ?
C11 N3 Ni1 N2 8.3(3) . . . . ?
